data_7059392
loop_
_publ_author_name
'Baron, Marco'
'Dall&#x2019;Anese, Anna'
'Miolato, Alessandro'
'Cairoli, Maddalena L. C.'
'Di Marco, Valerio'
'Graiff, Claudia'
'P\"othig, Alexander'
'Tubaro, Cristina'

_publ_section_title
;
 New homoleptic gold carbene complexes via Ag--Au transmetalation:
 synthesis and application of [Au(diNHC)2]3+ cations as 1H-NMR and UV-vis
 halide sensors
;
_journal_issue 14
_journal_name_full 'New Journal of Chemistry'
_journal_page_first 5343
_journal_page_last 5353
_journal_paper_doi 10.1039/C9NJ05809E
_journal_volume 44
_journal_year 2020
_chemical_formula_sum 'C64 H106 Au2 I18 N16 O'
_chemical_formula_weight 3793.77
_space_group_crystal_system monoclinic
_space_group_IT_number 14
_space_group_name_Hall '-P 2yn'
_space_group_name_H-M_alt 'P 1 21/n 1'
_atom_sites_solution_hydrogens geom
_audit_creation_method SHELXL-2014/7
_audit_update_record
;
2019-11-11 deposited with the CCDC.	2020-03-10 downloaded from the CCDC.
;
_cell_angle_alpha 90
_cell_angle_beta 90.385(5)
_cell_angle_gamma 90
_cell_formula_units_Z 1
_cell_length_a 9.281(3)
_cell_length_b 14.603(4)
_cell_length_c 20.213(6)
_cell_measurement_reflns_used 999
_cell_measurement_temperature 296(2)
_cell_measurement_theta_max 25
_cell_measurement_theta_min 5
_cell_volume 2739.4(14)
_computing_cell_refinement 'APEX-3 (2015)'
_computing_data_collection 'APEX-3 (2015)'
_computing_data_reduction 'SAINT (2015)'
_computing_molecular_graphics 'Mercury CSD 3.10.1'
_computing_publication_material 'PARST M. Nardelli, J.Appl.Crystallogr.1995,28,659'
_computing_structure_refinement 'SHELXL-2014/7 (Sheldrick, 2015)'
_computing_structure_solution 'SHELXT-2014/7 (Sheldrick, 2015)'
_diffrn_ambient_temperature 296(2)
_diffrn_measured_fraction_theta_full 1.000
_diffrn_measured_fraction_theta_max 0.990
_diffrn_measurement_device_type 'Bruker APEX II'
_diffrn_measurement_method omega-scan
_diffrn_radiation_type MoK\a
_diffrn_radiation_wavelength 0.71073
_diffrn_reflns_av_R_equivalents 0.1017
_diffrn_reflns_av_unetI/netI 0.0856
_diffrn_reflns_Laue_measured_fraction_full 1.000
_diffrn_reflns_Laue_measured_fraction_max 0.990
_diffrn_reflns_limit_h_max 11
_diffrn_reflns_limit_h_min -11
_diffrn_reflns_limit_k_max 18
_diffrn_reflns_limit_k_min -18
_diffrn_reflns_limit_l_max 25
_diffrn_reflns_limit_l_min -24
_diffrn_reflns_number 31556
_diffrn_reflns_point_group_measured_fraction_full 1.000
_diffrn_reflns_point_group_measured_fraction_max 0.990
_diffrn_reflns_theta_full 25.242
_diffrn_reflns_theta_max 26.269
_diffrn_reflns_theta_min 1.720
_diffrn_source 'fine-focus sealed tube'
_exptl_absorpt_coefficient_mu 7.786
_exptl_absorpt_correction_T_max 0.7453
_exptl_absorpt_correction_T_min 0.2582
_exptl_absorpt_correction_type multi-scan
_exptl_absorpt_process_details 'Bruker APEX II SADABS'
_exptl_crystal_density_diffrn 2.300
_exptl_crystal_density_meas ?
_exptl_crystal_description prism
_exptl_crystal_F_000 1722
_exptl_crystal_size_max 0.16
_exptl_crystal_size_mid 0.15
_exptl_crystal_size_min 0.12
_refine_diff_density_max 1.941
_refine_diff_density_min -1.455
_refine_diff_density_rms 0.222
_refine_ls_extinction_method none
_refine_ls_goodness_of_fit_ref 1.006
_refine_ls_hydrogen_treatment constr
_refine_ls_matrix_type full
_refine_ls_number_parameters 237
_refine_ls_number_reflns 5495
_refine_ls_number_restraints 7
_refine_ls_restrained_S_all 1.005
_refine_ls_R_factor_all 0.0708
_refine_ls_R_factor_gt 0.0536
_refine_ls_shift/su_max 0.010
_refine_ls_shift/su_mean 0.000
_refine_ls_structure_factor_coef Fsqd
_refine_ls_weighting_details 'w=1/[\s^2^(Fo^2^)+(0.0803P)^2^] where P=(Fo^2^+2Fc^2^)/3'
_refine_ls_weighting_scheme calc
_refine_ls_wR_factor_gt 0.1493
_refine_ls_wR_factor_ref 0.1562
_reflns_Friedel_coverage 0.000
_reflns_number_gt 4043
_reflns_number_total 5495
_reflns_threshold_expression 'I > 2\s(I)'
_cod_data_source_file c9nj05809e2.cif
_cod_data_source_block '[AuL32](I3)3'
_cod_depositor_comments
;
The following automatic conversions were performed:

data item '_exptl_crystal_density_meas' value 'not measured' was
changed to '?' -- the value is perceived as not measured.

Automatic conversion script
Id: cif_fix_values 7556 2019-12-06 15:28:31Z antanas 

 Adding full bibliography for 7059387--7059393.cif.

 Adding full bibliography for 7059387--7059393.cif.
;
_cod_original_sg_symbol_H-M 'P 21/n'
_cod_database_code 7059392
_shelx_shelxl_version_number 2014/7
_shelx_space_group_comment
;
The symmetry employed for this shelxl refinement is uniquely defined
by the following loop, which should always be used as a source of
symmetry information in preference to the above space-group names.
They are only intended as comments.
;

loop_
_space_group_symop_operation_xyz
'x, y, z'
'-x+1/2, y+1/2, -z+1/2'
'-x, -y, -z'
'x-1/2, -y-1/2, z-1/2'

loop_
_atom_site_label
_atom_site_type_symbol
_atom_site_fract_x
_atom_site_fract_y
_atom_site_fract_z
_atom_site_U_iso_or_equiv
_atom_site_adp_type
_atom_site_occupancy
_atom_site_site_symmetry_order
_atom_site_calc_flag
_atom_site_refinement_flags_posn
_atom_site_refinement_flags_adp
_atom_site_refinement_flags_occupancy
_atom_site_disorder_assembly
_atom_site_disorder_group
C1 C 0.1336(8) 0.4171(6) 0.5552(4) 0.0303(18) Uani 1 1 d . . . . .
C2 C 0.2673(10) 0.3472(6) 0.6299(5) 0.044(2) Uani 1 1 d . . . . .
H2 H 0.3149 0.3349 0.6695 0.052 Uiso 1 1 calc R U . . .
C3 C 0.2650(11) 0.2942(6) 0.5777(5) 0.047(2) Uani 1 1 d . . . . .
H3 H 0.3116 0.2382 0.5727 0.056 Uiso 1 1 calc R U . . .
C4 C 0.1466(11) 0.3057(6) 0.4654(4) 0.043(2) Uani 1 1 d . . . . .
H4A H 0.0457 0.2887 0.4623 0.051 Uiso 1 1 calc R U . . .
H4B H 0.2041 0.2520 0.4556 0.051 Uiso 1 1 calc R U . . .
C5 C 0.2608(12) 0.3702(7) 0.3611(5) 0.051(3) Uani 1 1 d . . . . .
H5 H 0.3037 0.3171 0.3453 0.062 Uiso 1 1 calc R U . . .
C6 C 0.2670(10) 0.4514(7) 0.3347(5) 0.044(2) Uani 1 1 d . . . . .
H6 H 0.3181 0.4672 0.2970 0.053 Uiso 1 1 calc R U . . .
C7 C 0.1297(9) 0.4642(6) 0.4235(4) 0.0316(18) Uani 1 1 d . . . . .
C8 C 0.1679(10) 0.5021(6) 0.6639(5) 0.038(2) Uani 1 1 d . . . . .
H8A H 0.0981 0.4847 0.6971 0.045 Uiso 1 1 calc R U . . .
H8B H 0.1308 0.5553 0.6406 0.045 Uiso 1 1 calc R U . . .
C9 C 0.3105(10) 0.5270(7) 0.6980(5) 0.044(2) Uani 1 1 d . . . . .
H9A H 0.3481 0.4742 0.7215 0.052 Uiso 1 1 calc R U . . .
H9B H 0.3806 0.5452 0.6651 0.052 Uiso 1 1 calc R U . . .
C10 C 0.2867(11) 0.6044(8) 0.7457(5) 0.055(3) Uani 1 1 d . . . . .
H10A H 0.2178 0.5855 0.7789 0.066 Uiso 1 1 calc R U . . .
H10B H 0.2466 0.6564 0.7221 0.066 Uiso 1 1 calc R U . . .
C11 C 0.4272(14) 0.6327(10) 0.7795(7) 0.081(4) Uani 1 1 d . . . . .
H11A H 0.4259 0.6133 0.8249 0.121 Uiso 1 1 calc R U . . .
H11B H 0.4371 0.6980 0.7776 0.121 Uiso 1 1 calc R U . . .
H11C H 0.5068 0.6044 0.7574 0.121 Uiso 1 1 calc R U . . .
C12 C 0.1684(10) 0.6099(7) 0.3586(5) 0.043(2) Uani 1 1 d . . . . .
H12A H 0.1253 0.6395 0.3966 0.052 Uiso 1 1 calc R U . . .
H12B H 0.1027 0.6174 0.3215 0.052 Uiso 1 1 calc R U . . .
C13 C 0.3091(10) 0.6587(7) 0.3426(5) 0.044(2) Uani 1 1 d . . . . .
H13A H 0.3776 0.6498 0.3785 0.053 Uiso 1 1 calc R U . . .
H13B H 0.3501 0.6330 0.3027 0.053 Uiso 1 1 calc R U . . .
C14 C 0.2813(11) 0.7595(7) 0.3330(6) 0.058(3) Uani 1 1 d . . . . .
H14A H 0.2329 0.7833 0.3717 0.070 Uiso 1 1 calc R U . . .
H14B H 0.2172 0.7677 0.2953 0.070 Uiso 1 1 calc R U . . .
C15 C 0.4169(13) 0.8137(8) 0.3217(8) 0.077(4) Uani 1 1 d . . . . .
H15A H 0.4804 0.8063 0.3590 0.115 Uiso 1 1 calc R U . . .
H15B H 0.3931 0.8773 0.3165 0.115 Uiso 1 1 calc R U . . .
H15C H 0.4635 0.7920 0.2825 0.115 Uiso 1 1 calc R U . . .
N1 N 0.1865(7) 0.4249(5) 0.6160(3) 0.0339(16) Uani 1 1 d . . . . .
N2 N 0.1795(8) 0.3381(5) 0.5317(4) 0.0347(16) Uani 1 1 d . . . . .
N3 N 0.1780(8) 0.3785(5) 0.4173(4) 0.0409(18) Uani 1 1 d . . . . .
N4 N 0.1832(8) 0.5107(5) 0.3730(4) 0.0374(17) Uani 1 1 d . . . . .
I1 I 0.5000 0.5000 0.5000 0.0424(2) Uani 1 2 d S . P . .
I2 I 0.32240(10) 0.65988(5) 0.53208(4) 0.0660(3) Uani 1 1 d . . . . .
I3 I 0.68917(10) 0.89933(6) 0.66275(4) 0.0758(3) Uani 1 1 d . . . . .
I4 I 0.37762(10) 0.86856(6) 0.66479(4) 0.0696(3) Uani 1 1 d . . . . .
I5 I 0.06953(12) 0.83765(9) 0.66296(5) 0.0949(4) Uani 1 1 d . . . . .
Au Au 0.0000 0.5000 0.5000 0.02856(15) Uani 1 2 d S . P . .
O1 O -0.109(3) 0.890(2) 0.475(3) 0.155 Uiso 0.25 1 d D U P A -1
C21 C 0.085(4) 1.003(3) 0.503(4) 0.143 Uiso 0.25 1 d D U P A -1
H21A H 0.1883 1.0068 0.5038 0.215 Uiso 0.25 1 calc R U P A -1
H21B H 0.0466 1.0482 0.4736 0.215 Uiso 0.25 1 calc R U P A -1
H21C H 0.0487 1.0126 0.5468 0.215 Uiso 0.25 1 calc R U P A -1
C23 C 0.040(2) 0.907(3) 0.479(4) 0.143 Uiso 0.25 1 d D U P A -1
H23A H 0.0804 0.8971 0.4353 0.172 Uiso 0.25 1 calc R U P A -1
H23B H 0.0825 0.8617 0.5083 0.172 Uiso 0.25 1 calc R U P A -1
C25 C -0.219(3) 0.955(3) 0.481(5) 0.144 Uiso 0.25 1 d D U P A -1
H25A H -0.2029 1.0019 0.4475 0.173 Uiso 0.25 1 calc R U P A -1
H25B H -0.2102 0.9838 0.5236 0.173 Uiso 0.25 1 calc R U P A -1
C27 C -0.374(2) 0.919(4) 0.472(4) 0.146 Uiso 0.25 1 d D U P A -1
H27A H -0.4403 0.9691 0.4772 0.218 Uiso 0.25 1 calc R U P A -1
H27B H -0.3855 0.8922 0.4295 0.218 Uiso 0.25 1 calc R U P A -1
H27C H -0.3928 0.8740 0.5058 0.218 Uiso 0.25 1 calc R U P A -1

loop_
_atom_site_aniso_label
_atom_site_aniso_U_11
_atom_site_aniso_U_22
_atom_site_aniso_U_33
_atom_site_aniso_U_23
_atom_site_aniso_U_13
_atom_site_aniso_U_12
C1 0.022(4) 0.039(5) 0.029(4) 0.008(4) -0.003(3) -0.002(3)
C2 0.051(6) 0.036(5) 0.044(6) 0.011(4) -0.010(4) 0.007(4)
C3 0.062(6) 0.022(5) 0.057(6) 0.008(4) -0.003(5) 0.013(4)
C4 0.060(6) 0.030(5) 0.038(5) -0.001(4) -0.007(4) -0.009(4)
C5 0.070(7) 0.042(6) 0.042(6) -0.006(5) 0.012(5) 0.007(5)
C6 0.048(5) 0.048(6) 0.037(5) -0.006(5) 0.014(4) 0.001(5)
C7 0.033(4) 0.031(5) 0.031(5) -0.004(4) -0.001(3) -0.001(4)
C8 0.038(5) 0.037(5) 0.038(5) 0.001(4) -0.004(4) 0.004(4)
C9 0.040(5) 0.050(6) 0.041(5) -0.005(4) -0.011(4) 0.000(4)
C10 0.044(5) 0.069(8) 0.053(6) -0.017(5) -0.009(5) -0.006(5)
C11 0.083(9) 0.079(10) 0.080(9) -0.038(8) -0.024(7) 0.015(7)
C12 0.044(5) 0.042(6) 0.044(5) 0.012(4) 0.002(4) 0.006(4)
C13 0.038(5) 0.042(6) 0.053(6) 0.004(4) -0.003(4) 0.002(4)
C14 0.044(5) 0.045(6) 0.085(8) 0.004(6) 0.007(5) 0.010(5)
C15 0.068(7) 0.040(7) 0.123(12) 0.010(7) 0.004(8) -0.002(6)
N1 0.035(4) 0.032(4) 0.035(4) 0.006(3) -0.008(3) -0.002(3)
N2 0.038(4) 0.032(4) 0.035(4) -0.001(3) -0.003(3) 0.005(3)
N3 0.047(4) 0.036(4) 0.040(4) -0.004(3) -0.001(3) 0.005(3)
N4 0.040(4) 0.038(5) 0.034(4) 0.001(3) 0.002(3) 0.004(3)
I1 0.0492(5) 0.0410(5) 0.0370(5) -0.0006(4) -0.0011(4) -0.0088(4)
I2 0.1044(6) 0.0454(5) 0.0483(4) -0.0033(3) 0.0058(4) 0.0075(4)
I3 0.0951(6) 0.0625(6) 0.0698(6) -0.0040(4) -0.0100(5) 0.0113(4)
I4 0.0965(7) 0.0579(5) 0.0543(5) -0.0150(4) -0.0038(4) 0.0050(4)
I5 0.0915(7) 0.1100(9) 0.0833(7) -0.0269(6) -0.0076(6) -0.0124(6)
Au 0.0288(2) 0.0302(3) 0.0267(3) 0.00168(18) -0.00172(17) 0.00115(18)

loop_
_atom_type_symbol
_atom_type_description
_atom_type_scat_dispersion_real
_atom_type_scat_dispersion_imag
_atom_type_scat_source
C C 0.0033 0.0016 'International Tables Vol C Tables 4.2.6.8 and 6.1.1.4'
H H 0.0000 0.0000 'International Tables Vol C Tables 4.2.6.8 and 6.1.1.4'
N N 0.0061 0.0033 'International Tables Vol C Tables 4.2.6.8 and 6.1.1.4'
I I -0.4742 1.8119 'International Tables Vol C Tables 4.2.6.8 and 6.1.1.4'
Au Au -2.0133 8.8022 'International Tables Vol C Tables 4.2.6.8 and 6.1.1.4'
O O 0.0106 0.0060 'International Tables Vol C Tables 4.2.6.8 and 6.1.1.4'

loop_
_geom_angle_atom_site_label_1
_geom_angle_atom_site_label_2
_geom_angle_atom_site_label_3
_geom_angle
_geom_angle_site_symmetry_1
_geom_angle_site_symmetry_3
_geom_angle_publ_flag
N1 C1 N2 106.8(7) . . ?
N1 C1 Au 132.1(6) . . ?
N2 C1 Au 121.0(6) . . ?
C3 C2 N1 108.4(8) . . ?
C3 C2 H2 125.8 . . ?
N1 C2 H2 125.8 . . ?
C2 C3 N2 105.9(8) . . ?
C2 C3 H3 127.0 . . ?
N2 C3 H3 127.0 . . ?
N2 C4 N3 109.4(7) . . ?
N2 C4 H4A 109.8 . . ?
N3 C4 H4A 109.8 . . ?
N2 C4 H4B 109.8 . . ?
N3 C4 H4B 109.8 . . ?
H4A C4 H4B 108.2 . . ?
C6 C5 N3 106.5(9) . . ?
C6 C5 H5 126.7 . . ?
N3 C5 H5 126.7 . . ?
C5 C6 N4 108.1(8) . . ?
C5 C6 H6 126.0 . . ?
N4 C6 H6 126.0 . . ?
N4 C7 N3 106.3(7) . . ?
N4 C7 Au 132.8(7) . . ?
N3 C7 Au 120.8(6) . . ?
N1 C8 C9 111.5(7) . . ?
N1 C8 H8A 109.3 . . ?
C9 C8 H8A 109.3 . . ?
N1 C8 H8B 109.3 . . ?
C9 C8 H8B 109.3 . . ?
H8A C8 H8B 108.0 . . ?
C10 C9 C8 109.7(8) . . ?
C10 C9 H9A 109.7 . . ?
C8 C9 H9A 109.7 . . ?
C10 C9 H9B 109.7 . . ?
C8 C9 H9B 109.7 . . ?
H9A C9 H9B 108.2 . . ?
C9 C10 C11 111.3(9) . . ?
C9 C10 H10A 109.4 . . ?
C11 C10 H10A 109.4 . . ?
C9 C10 H10B 109.4 . . ?
C11 C10 H10B 109.4 . . ?
H10A C10 H10B 108.0 . . ?
C10 C11 H11A 109.5 . . ?
C10 C11 H11B 109.5 . . ?
H11A C11 H11B 109.5 . . ?
C10 C11 H11C 109.5 . . ?
H11A C11 H11C 109.5 . . ?
H11B C11 H11C 109.5 . . ?
N4 C12 C13 114.8(8) . . ?
N4 C12 H12A 108.6 . . ?
C13 C12 H12A 108.6 . . ?
N4 C12 H12B 108.6 . . ?
C13 C12 H12B 108.6 . . ?
H12A C12 H12B 107.5 . . ?
C14 C13 C12 109.7(8) . . ?
C14 C13 H13A 109.7 . . ?
C12 C13 H13A 109.7 . . ?
C14 C13 H13B 109.7 . . ?
C12 C13 H13B 109.7 . . ?
H13A C13 H13B 108.2 . . ?
C13 C14 C15 113.0(9) . . ?
C13 C14 H14A 109.0 . . ?
C15 C14 H14A 109.0 . . ?
C13 C14 H14B 109.0 . . ?
C15 C14 H14B 109.0 . . ?
H14A C14 H14B 107.8 . . ?
C14 C15 H15A 109.5 . . ?
C14 C15 H15B 109.5 . . ?
H15A C15 H15B 109.5 . . ?
C14 C15 H15C 109.5 . . ?
H15A C15 H15C 109.5 . . ?
H15B C15 H15C 109.5 . . ?
C1 N1 C2 108.3(8) . . ?
C1 N1 C8 128.4(7) . . ?
C2 N1 C8 123.3(7) . . ?
C1 N2 C3 110.6(7) . . ?
C1 N2 C4 123.4(7) . . ?
C3 N2 C4 126.0(8) . . ?
C7 N3 C5 110.4(8) . . ?
C7 N3 C4 123.2(8) . . ?
C5 N3 C4 126.4(8) . . ?
C7 N4 C6 108.7(8) . . ?
C7 N4 C12 128.1(7) . . ?
C6 N4 C12 123.2(8) . . ?
I2 I1 I2 180.0 . 3_666 ?
I5 I4 I3 178.45(4) . . ?
C7 Au C7 180.0 3_566 . ?
C7 Au C1 95.6(3) 3_566 . ?
C7 Au C1 84.4(3) . . ?
C7 Au C1 84.4(3) 3_566 3_566 ?
C7 Au C1 95.6(3) . 3_566 ?
C1 Au C1 180.0 . 3_566 ?
C23 O1 C25 126.4(3) . . ?
C23 C21 H21A 109.5 . . ?
C23 C21 H21B 109.5 . . ?
H21A C21 H21B 109.5 . . ?
C23 C21 H21C 109.5 . . ?
H21A C21 H21C 109.5 . . ?
H21B C21 H21C 109.5 . . ?
O1 C23 C21 116.4(2) . . ?
O1 C23 H23A 108.2 . . ?
C21 C23 H23A 108.2 . . ?
O1 C23 H23B 108.2 . . ?
C21 C23 H23B 108.2 . . ?
H23A C23 H23B 107.3 . . ?
O1 C25 C27 116.4(2) . . ?
O1 C25 H25A 108.2 . . ?
C27 C25 H25A 108.2 . . ?
O1 C25 H25B 108.2 . . ?
C27 C25 H25B 108.2 . . ?
H25A C25 H25B 107.3 . . ?
C25 C27 H27A 109.5 . . ?
C25 C27 H27B 109.5 . . ?
H27A C27 H27B 109.5 . . ?
C25 C27 H27C 109.5 . . ?
H27A C27 H27C 109.5 . . ?
H27B C27 H27C 109.5 . . ?

loop_
_geom_bond_atom_site_label_1
_geom_bond_atom_site_label_2
_geom_bond_distance
_geom_bond_site_symmetry_2
_geom_bond_publ_flag
C1 N1 1.326(10) . ?
C1 N2 1.318(11) . ?
C1 Au 2.056(8) . ?
C2 C3 1.308(14) . ?
C2 N1 1.387(11) . ?
C2 H2 0.9300 . ?
C3 N2 1.377(11) . ?
C3 H3 0.9300 . ?
C4 N2 1.453(11) . ?
C4 N3 1.471(12) . ?
C4 H4A 0.9700 . ?
C4 H4B 0.9700 . ?
C5 C6 1.302(14) . ?
C5 N3 1.380(12) . ?
C5 H5 0.9300 . ?
C6 N4 1.401(11) . ?
C6 H6 0.9300 . ?
C7 N4 1.326(11) . ?
C7 N3 1.335(12) . ?
C7 Au 2.035(8) . ?
C8 N1 1.497(11) . ?
C8 C9 1.532(13) . ?
C8 H8A 0.9700 . ?
C8 H8B 0.9700 . ?
C9 C10 1.502(14) . ?
C9 H9A 0.9700 . ?
C9 H9B 0.9700 . ?
C10 C11 1.525(16) . ?
C10 H10A 0.9700 . ?
C10 H10B 0.9700 . ?
C11 H11A 0.9600 . ?
C11 H11B 0.9600 . ?
C11 H11C 0.9600 . ?
C12 N4 1.483(12) . ?
C12 C13 1.524(13) . ?
C12 H12A 0.9700 . ?
C12 H12B 0.9700 . ?
C13 C14 1.508(14) . ?
C13 H13A 0.9700 . ?
C13 H13B 0.9700 . ?
C14 C15 1.505(16) . ?
C14 H14A 0.9700 . ?
C14 H14B 0.9700 . ?
C15 H15A 0.9600 . ?
C15 H15B 0.9600 . ?
C15 H15C 0.9600 . ?
I1 I2 2.9330(10) . ?
I1 I2 2.9330(10) 3_666 ?
I3 I4 2.9268(16) . ?
I4 I5 2.8947(16) . ?
Au C7 2.035(8) 3_566 ?
Au C1 2.056(8) 3_566 ?
O1 C23 1.400(2) . ?
O1 C25 1.400(2) . ?
C21 C23 1.540(2) . ?
C21 H21A 0.9600 . ?
C21 H21B 0.9600 . ?
C21 H21C 0.9600 . ?
C23 H23A 0.9700 . ?
C23 H23B 0.9700 . ?
C25 C27 1.540(2) . ?
C25 H25A 0.9700 . ?
C25 H25B 0.9700 . ?
C27 H27A 0.9600 . ?
C27 H27B 0.9600 . ?
C27 H27C 0.9600 . ?
